data_4303623
loop_
_publ_author_name
'Melanie R. Hauser'
'Kenneth M. Doxsee'
'H\%akon Hope'

_publ_contact_author_address
;    Department of Chemistry
    University of Oregon
    Eugene, OR
    USA
    97403
;
_publ_contact_author_email doxsee@uoregon.edu
_publ_contact_author_name 'Kenneth M. Doxsee'
_publ_section_title
;
Calcium Complexation by Corticosteroids
;
_journal_name_full 'Inorganic Chemistry'
_journal_page_first 10780
_journal_page_last 10788
_journal_paper_doi 10.1021/ic901670r
_journal_volume 48
_journal_year 2009
_chemical_absolute_configuration syn
_chemical_formula_moiety 'C21 H38 Ca O9, 2(Cl)'
_chemical_formula_sum 'C21 H38 Ca Cl2 O9'
_chemical_formula_weight 545.5
_chemical_name_common 'hydrocortisone, calcium complex'
_space_group_IT_number 19
_symmetry_cell_setting orthorhombic
_symmetry_space_group_name_Hall 'P 2ac 2ab'
_symmetry_space_group_name_H-M 'P 21 21 21'
_cell_angle_alpha 90.0000
_cell_angle_beta 90.0000
_cell_angle_gamma 90.0000
_cell_formula_units_Z 4
_cell_length_a 6.310(2)
_cell_length_b 14.144(3)
_cell_length_c 29.431(5)
_cell_measurement_reflns_used 2382
_cell_measurement_temperature 296
_cell_measurement_theta_max 15
_cell_measurement_theta_min 13
_cell_volume 2626.7(11)
_computing_data_collection 'Enraf-Nonius CAD-4'
_diffrn_ambient_temperature 296
_diffrn_measured_fraction_theta_full 1.0
_diffrn_measured_fraction_theta_max 1.0
_diffrn_measurement_device_type 'Enraf-Nonius CAD-4'
_diffrn_measurement_method 'omega-2theta scan'
_diffrn_radiation_monochromator graphite
_diffrn_radiation_source 'X-ray tube'
_diffrn_radiation_type 'Mo K\a'
_diffrn_radiation_wavelength 0.71073
_diffrn_reflns_av_R_equivalents 0
_diffrn_reflns_limit_h_max 7
_diffrn_reflns_limit_h_min 0
_diffrn_reflns_limit_k_max 16
_diffrn_reflns_limit_k_min 0
_diffrn_reflns_limit_l_max 34
_diffrn_reflns_limit_l_min 0
_diffrn_reflns_number 2679
_diffrn_reflns_theta_full 25
_diffrn_reflns_theta_max 25
_diffrn_standards_interval_time 60
_diffrn_standards_number 3
_exptl_absorpt_coefficient_mu 0.481
_exptl_absorpt_correction_type none
_exptl_crystal_colour colorless
_exptl_crystal_density_diffrn 1.379
_exptl_crystal_description block
_exptl_crystal_F_000 1160
_exptl_crystal_size_max 0.47
_exptl_crystal_size_mid 0.40
_exptl_crystal_size_min 0.36
_refine_diff_density_max 0.54
_refine_diff_density_min -0.29
_refine_ls_goodness_of_fit_all 2.21
_refine_ls_goodness_of_fit_ref 2.32
_refine_ls_hydrogen_treatment constr
_refine_ls_number_parameters 298
_refine_ls_number_reflns 2382
_refine_ls_restrained_S_all 2.21
_refine_ls_restrained_S_obs 2.32
_refine_ls_R_factor_all 0.046
_refine_ls_R_factor_gt 0.064
_refine_ls_shift/su_max 0.01
_refine_ls_structure_factor_coef F
_refine_ls_weighting_scheme sigma
_refine_ls_wR_factor_all 0.052
_refine_ls_wR_factor_ref 0.099
_reflns_number_gt 2382
_reflns_number_total 2679
_reflns_threshold_expression >1sigma(I)
_cod_data_source_file ic901670r_si_001_3.cif
_cod_data_source_block hydrocortisone_calcium_complex
_cod_original_cell_volume 2627(1)
_cod_database_code 4303623

loop_
_symmetry_equiv_pos_as_xyz
+x,+y,+z
1/2-x,-y,1/2+z
1/2+x,1/2-y,-z
-x,1/2+y,1/2-z

loop_
_atom_site_aniso_label
_atom_site_aniso_U_11
_atom_site_aniso_U_22
_atom_site_aniso_U_33
_atom_site_aniso_U_12
_atom_site_aniso_U_13
_atom_site_aniso_U_23
Ca1 0.0438(6) 0.0446(5) 0.0247(4) -0.0016(6) 0.0027(4) -0.0046(4)
Cl1 0.145(2) 0.0482(8) 0.0655(8) 0.019(1) 0.023(1) -0.0021(7)
Cl2 0.079(1) 0.0594(8) 0.0579(7) 0.0314(9) 0.0024(9) -0.0011(6)
O1 0.150(5) 0.073(3) 0.057(2) -0.010(4) -0.003(3) 0.008(2)
O2 0.064(3) 0.053(2) 0.074(2) 0.005(2) 0.000(2) 0.018(2)
O3 0.079(3) 0.056(2) 0.038(2) 0.000(2) -0.019(2) 0.014(2)
O4 0.073(3) 0.066(2) 0.044(2) 0.024(2) -0.004(2) -0.006(2)
O5 0.061(3) 0.058(2) 0.096(3) -0.014(2) -0.004(3) 0.002(2)
O11 0.059(2) 0.031(2) 0.036(2) 0.006(2) -0.006(2) -0.008(1)
O17 0.054(2) 0.042(2) 0.037(2) -0.008(2) -0.008(2) 0.002(2)
O20 0.051(2) 0.057(2) 0.024(1) 0.015(2) -0.001(2) -0.001(1)
O21 0.043(2) 0.095(3) 0.025(2) 0.012(2) 0.007(2) -0.005(2)
C1 0.041(3) 0.039(3) 0.034(2) 0.007(3) -0.001(2) 0.005(2)
C2 0.037(3) 0.043(3) 0.041(2) 0.006(3) -0.004(2) 0.009(2)
C3 0.055(3) 0.037(3) 0.032(2) -0.014(3) -0.010(2) 0.011(2)
C4 0.058(4) 0.034(2) 0.023(2) -0.003(3) 0.000(2) 0.000(2)
C5 0.037(3) 0.027(2) 0.031(2) -0.011(2) 0.002(2) 0.001(2)
C6 0.040(3) 0.045(3) 0.028(2) 0.005(3) 0.006(2) -0.005(2)
C7 0.046(3) 0.037(2) 0.026(2) 0.012(3) 0.002(2) -0.003(2)
C8 0.032(3) 0.032(2) 0.024(2) 0.003(2) 0.001(2) -0.002(2)
C9 0.029(3) 0.028(2) 0.023(2) -0.003(2) -0.005(2) -0.003(2)
C10 0.025(3) 0.030(2) 0.026(2) -0.002(2) -0.002(2) 0.000(2)
C11 0.028(3) 0.035(2) 0.031(2) 0.007(2) -0.001(2) 0.000(2)
C12 0.032(3) 0.041(3) 0.025(2) 0.009(2) 0.004(2) -0.001(2)
C13 0.034(3) 0.031(2) 0.025(2) 0.007(2) 0.001(2) -0.001(2)
C14 0.036(3) 0.031(2) 0.022(2) 0.008(2) -0.005(2) -0.003(2)
C15 0.060(4) 0.038(2) 0.032(2) 0.024(3) 0.001(2) -0.001(2)
C16 0.063(4) 0.036(2) 0.031(2) 0.012(3) -0.002(3) 0.000(2)
C17 0.045(3) 0.036(2) 0.023(2) -0.001(3) -0.004(2) -0.003(2)
C18 0.045(3) 0.040(2) 0.033(2) 0.000(3) -0.005(2) -0.002(2)
C19 0.047(3) 0.039(2) 0.039(2) -0.013(3) 0.003(3) -0.002(2)
C20 0.041(3) 0.030(2) 0.024(2) -0.001(2) -0.002(2) 0.004(2)
C21 0.039(3) 0.058(3) 0.030(2) 0.001(3) 0.004(2) 0.001(2)

loop_
_atom_site_label
_atom_site_fract_x
_atom_site_fract_y
_atom_site_fract_z
_atom_site_U_iso_or_equiv
Ca1 0.4648(2) 0.67959(7) 0.19391(3) 0.0377(2)
Cl1 1.0128(4) 0.91856(1) 0.28914(5) 0.0864(6)
Cl2 0.9574(3) 0.26034(9) 0.39631(4) 0.0655(5)
O1 0.477(1) 0.5206(3) 0.2284(1) 0.0937(12)
O2 0.6225(7) 0.8090(2) 0.1559(1) 0.0633(12)
O3 0.8947(7) 0.4041(2) 0.6330(1) 0.0577(11)
O4 0.2090(7) 0.8017(3) 0.2052(1) 0.0608(11)
O5 0.1396(7) 0.6067(3) 0.1703(1) 0.0722(1)
O11 0.6381(6) 0.4216(2) 0.4012(1) 0.0420(9)
O17 0.8758(6) 0.7575(2) 0.3584(1) 0.0446(10)
O20 0.4956(6) 0.7246(2) 0.27355(9) 0.0439(10)
O21 0.8073(6) 0.6650(3) 0.22578(9) 0.0543(11)
C1 0.8856(8) 0.4150(3) 0.5097(1) 0.038(1)
C2 0.9028(8) 0.3629(3) 0.5544(1) 0.040(1)
C3 0.8385(9) 0.4219(3) 0.5938(1) 0.042(1)
C4 0.6917(9) 0.4981(3) 0.5855(1) 0.038(1)
C5 0.6041(7) 0.5154(3) 0.5446(1) 0.031(11)
C6 0.4251(8) 0.5839(3) 0.5403(1) 0.038(1)
C7 0.4549(9) 0.6526(3) 0.5014(1) 0.037(1)
C8 0.5076(7) 0.6038(3) 0.4566(1) 0.0291(11)
C9 0.6966(7) 0.5371(3) 0.4628(1) 0.0270(11)
C10 0.6695(7) 0.4631(3) 0.5022(1) 0.0268(11)
C11 0.7766(7) 0.4946(3) 0.4178(1) 0.0312(11)
C12 0.8093(8) 0.5686(3) 0.3803(1) 0.033(1)
C13 0.6187(8) 0.6341(3) 0.3743(1) 0.0300(11)
C14 0.5666(7) 0.6773(3) 0.4209(1) 0.0298(11)
C15 0.4140(9) 0.7580(3) 0.4102(1) 0.038(1)
C16 0.4942(9) 0.7961(3) 0.3635(1) 0.038(1)
C17 0.6651(8) 0.7270(3) 0.3465(1) 0.034(1)
C18 0.4301(9) 0.5839(3) 0.3530(1) 0.039(1)
C19 0.4976(9) 0.3875(3) 0.4935(1) 0.042(1)
C20 0.6572(8) 0.7104(3) 0.2953(1) 0.032(1)
C21 0.8490(8) 0.6721(4) 0.2725(1) 0.038(1)
H1 0.9925 0.4622 0.5089 3.6
H2 0.9082 0.3711 0.4858 3.6
H3 0.8140 0.3087 0.5532 3.8
H4 1.0457 0.3436 0.5585 3.8
H5 0.6547 0.5382 0.6101 3.6
H6 0.2978 0.5495 0.5355 3.6
H7 0.4142 0.6188 0.5678 3.6
H8 0.3276 0.6876 0.4977 3.5
H9 0.5673 0.6945 0.5089 3.4
H10 0.3881 0.5687 0.4465 2.8
H11 0.8087 0.5769 0.4727 2.6
H12 0.9104 0.4663 0.4237 3.0
H13 0.9295 0.6059 0.3879 3.1
H14 0.8343 0.5366 0.3525 3.1
H15 0.6936 0.7061 0.4313 2.8
H16 0.2726 0.7356 0.4078 4.1
H17 0.4212 0.8058 0.4328 4.1
H18 0.3802 0.7987 0.3424 4.1
H19 0.5529 0.8574 0.3671 4.1
H20 0.3099 0.6243 0.3539 3.7
H21 0.4619 0.5684 0.3224 3.7
H22 0.4008 0.5277 0.3695 3.7
H23 0.3646 0.4176 0.4891 3.9
H24 0.5332 0.3521 0.4671 3.9
H25 0.4893 0.3463 0.5189 3.9
H26 0.8815 0.6114 0.2844 4.0
H27 0.9655 0.7134 0.2774 4.0
H28 0.7335 0.3696 0.4016 6.2
H29 0.8535 0.8207 0.3482 6.2
H30 0.5069 0.4575 0.2454 6.2
H31 0.3489 0.5422 0.2423 6.2
H32 0.7527 0.7973 0.1416 6.2
H33 0.5569 0.8495 0.1364 6.2
H34 0.1396 0.8420 0.2251 6.2
H35 0.1283 0.8352 0.1777 6.2
H36 0.1640 0.6255 0.1367 6.2
H37 0.0495 0.5527 0.1767 6.2
H38 0.9039 0.6577 0.2070 6.2

loop_
_atom_type_symbol
_atom_type_description
_atom_type_scat_dispersion_real
_atom_type_scat_dispersion_imag
_atom_type_scat_source
C C 0.0033 0.0016 'International Tables Vol C Tables 4.2.6.8 and 6.1.1.4'
H H 0.0000 0.0000 'International Tables Vol C Tables 4.2.6.8 and 6.1.1.4'
O O 0.0106 0.0060 'International Tables Vol C Tables 4.2.6.8 and 6.1.1.4'
Cl Cl 0.1484 0.1585 'International Tables Vol C Tables 4.2.6.8 and 6.1.1.4'
Ca Ca 0.2262 0.3064 'International Tables Vol C Tables 4.2.6.8 and 6.1.1.4'

loop_
_geom_angle_atom_site_label_1
_geom_angle_atom_site_label_2
_geom_angle_atom_site_label_3
_geom_angle
_geom_angle_site_symmetry_1
_geom_angle_site_symmetry_2
_geom_angle_site_symmetry_3
_geom_angle_publ_flag
O1 Ca1 O2 152.5(2) . . . ?
O1 Ca1 O4 128.5(2) . . . ?
O1 Ca1 O5 75.8(2) . . . ?
O1 Ca1 O20 80.8(1) . . . ?
O1 Ca1 O21 74.3(2) . . . ?
O2 Ca1 O4 77.9(1) . . . ?
O2 Ca1 O5 123.7(1) . . . ?
O2 Ca1 O20 102.7(1) . . . ?
O2 Ca1 O21 82.6(1) . . . ?
O4 Ca1 O5 76.9(1) . . . ?
O4 Ca1 O20 74.4(1) . . . ?
O4 Ca1 O21 128.8(1) . . . ?
O5 Ca1 O20 117.4(1) . . . ?
O5 Ca1 O21 149.2(1) . . . ?
O20 Ca1 O21 64.4(1) . . . ?
Ca1 O20 C20 121.9(3) . . . ?
Ca1 O21 C21 123.6(3) . . . ?
C2 C1 C10 113.9(4) . . . ?
C1 C2 C3 112.7(4) . . . ?
O3 C3 C2 122.5(5) . . . ?
C7 C8 C14 109.9(3) . . . ?
C9 C8 C14 108.2(4) . . . ?
C8 C9 C10 114.4(4) . . . ?
C8 C9 C11 113.2(3) . . . ?
C10 C9 C11 114.2(3) . . . ?
C1 C10 C5 109.8(3) . . . ?
C1 C10 C9 107.7(4) . . . ?
C1 C10 C19 109.9(3) . . . ?
C5 C10 C9 108.3(3) . . . ?
C5 C10 C19 106.5(3) . . . ?
C9 C10 C19 114.6(3) . . . ?
O11 C11 C9 111.9(4) . . . ?
O11 C11 C12 109.1(3) . . . ?
C9 C11 C12 113.4(3) . . . ?
C11 C12 C13 113.1(4) . . . ?
C12 C13 C14 107.7(3) . . . ?
C12 C13 C17 114.9(4) . . . ?
C12 C13 C18 112.4(3) . . . ?
C14 C13 C17 99.9(3) . . . ?
C14 C13 C18 112.6(4) . . . ?
C17 C13 C18 108.8(3) . . . ?
C8 C14 C13 113.4(3) . . . ?
C8 C14 C15 119.9(4) . . . ?
C13 C14 C15 104.3(3) . . . ?
C14 C15 C16 103.6(4) . . . ?
C15 C16 C17 107.1(3) . . . ?
O17 C17 C13 107.2(4) . . . ?
O3 C3 C4 119.9(4) . . . ?
C2 C3 C4 117.5(4) . . . ?
C3 C4 C5 123.5(4) . . . ?
C4 C5 C6 120.3(4) . . . ?
C4 C5 C10 122.5(4) . . . ?
C5 C6 C7 112.7(4) . . . ?
C6 C7 C8 113.0(3) . . . ?
C7 C8 C9 110.2(3) . . . ?
O17 C17 C16 112.2(4) . . . ?
O17 C17 C20 108.4(4) . . . ?
C13 C17 C16 103.3(3) . . . ?
C13 C17 C20 112.2(3) . . . ?
C16 C17 C20 113.3(4) . . . ?
O20 C20 C17 121.4(4) . . . ?
C17 C20 C21 118.4(4) . . . ?
O21 C21 C20 108.4(4) . . . ?
H1 C1 H2 109.57 . . . ?
H3 C2 H4 109.43 . . . ?
H6 C6 H7 109.36 . . . ?
H8 C7 H9 109.44 . . . ?
H13 C12 H14 109.58 . . . ?
H16 C15 H17 109.55 . . . ?
H18 C16 H19 109.44 . . . ?
H20 C18 H21 109.54 . . . ?
H20 C18 H22 109.50 . . . ?
H21 C18 H22 109.47 . . . ?
H23 C19 H24 109.46 . . . ?
H23 C19 H25 109.50 . . . ?
H24 C19 H25 109.6 . . . ?
H26 C21 H27 109.44 . . . ?
H30 O1 H31 102.81 . . . ?
H32 O2 H33 103.09 . . . ?
H34 O4 H35 88.90 . . . ?
H36 O5 H37 118.33 . . . ?
C2 C1 H1 108.26 . . . ?
C2 C1 H2 108.38 . . . ?
C10 C1 H1 108.36 . . . ?
C10 C1 H2 108.42 . . . ?
C1 C2 H3 108.58 . . . ?
C1 C2 H4 108.59 . . . ?
C3 C2 H3 108.74 . . . ?
C3 C2 H4 108.76 . . . ?
C3 C4 H5 118.40 . . . ?
C5 C4 H5 118.18 . . . ?
C5 C6 H6 108.66 . . . ?
C5 C6 H7 108.63 . . . ?
C7 C6 H6 108.75 . . . ?
C7 C6 H7 108.65 . . . ?
C6 C7 H8 108.44 . . . ?
C6 C7 H9 108.51 . . . ?
C8 C7 H8 108.74 . . . ?
C8 C7 H9 108.69 . . . ?
C7 C8 H10 109.50 . . . ?
C9 C8 H10 109.47 . . . ?
C14 C8 H10 109.54 . . . ?
C8 C9 H11 104.56 . . . ?
C10 C9 H11 104.44 . . . ?
C11 C9 H11 104.54 . . . ?
C9 C11 H12 107.37 . . . ?
C12 C11 H12 107.41 . . . ?
O11 C11 H12 107.43 . . . ?
C11 O11 H28 99.58 . . . ?
C11 C12 H13 108.45 . . . ?
C11 C12 H14 108.50 . . . ?
C13 C12 H13 108.58 . . . ?
C13 C12 H14 108.70 . . . ?
C13 C14 H15 106.12 . . . ?
C8 C14 H15 106.05 . . . ?
C15 C14 H15 106.15 . . . ?
C14 C15 H16 111.02 . . . ?
C14 C15 H17 110.96 . . . ?
C16 C15 H16 110.76 . . . ?
C16 C15 H17 110.83 . . . ?
C15 C16 H18 110.07 . . . ?
C15 C16 H19 110.11 . . . ?
C17 C16 H18 110.02 . . . ?
C17 C16 H19 110.07 . . . ?
C17 O17 H29 93.90 . . . ?
C13 C18 H20 109.41 . . . ?
C13 C18 H21 109.50 . . . ?
C13 C18 H22 109.41 . . . ?
C10 C19 H23 109.44 . . . ?
C10 C19 H24 109.51 . . . ?
C10 C19 H25 109.46 . . . ?
C20 C21 H26 109.81 . . . ?
C20 C21 H27 109.73 . . . ?
O21 C21 H26 109.70 . . . ?
O21 C21 H27 109.74 . . . ?
C21 O21 H38 121.60 . . . ?
Ca1 O21 H38 114.72 . . . ?
Ca1 O1 H30 170.03 . . . ?
Ca1 O1 H31 81.86 . . . ?
Ca1 O2 H32 116.38 . . . ?
Ca1 O2 H33 126.43 . . . ?
Ca1 O4 H34 148.43 . . . ?
Ca1 O4 H35 122.57 . . . ?
Ca1 O5 H36 92.24 . . . ?
Ca1 O5 H37 141.53 . . . ?

loop_
_geom_bond_atom_site_label_1
_geom_bond_atom_site_label_2
_geom_bond_distance
_geom_bond_site_symmetry_1
_geom_bond_site_symmetry_2
_geom_bond_publ_flag
Ca1 O1 2.469(4) . . ?
Ca1 O2 2.365(4) . . ?
Ca1 O4 2.387(4) . . ?
Ca1 O5 2.400(4) . . ?
Ca1 O20 2.437(3) . . ?
Ca1 O21 2.365(4) . . ?
O3 C3 1.231(5) . . ?
O11 C11 1.439(5) . . ?
O17 C17 1.441(6) . . ?
O20 C20 1.221(6) . . ?
O21 C21 1.403(5) . . ?
C1 C2 1.511(6) . . ?
C1 C10 1.540(6) . . ?
C2 C3 1.487(6) . . ?
C3 C4 1.442(7) . . ?
C4 C5 1.345(6) . . ?
C5 C6 1.493(6) . . ?
C5 C10 1.510(5) . . ?
C6 C7 1.514(6) . . ?
C7 C8 1.526(5) . . ?
C8 C9 1.532(6) . . ?
C8 C14 1.525(5) . . ?
C9 C10 1.571(5) . . ?
C9 C11 1.539(5) . . ?
C10 C19 1.544(6) . . ?
C11 C12 1.534(6) . . ?
C12 C13 1.530(6) . . ?
C13 C14 1.537(5) . . ?
C13 C17 1.574(6) . . ?
C13 C18 1.520(6) . . ?
C14 C15 1.527(6) . . ?
C15 C16 1.559(6) . . ?
C16 C17 1.539(7) . . ?
C17 C20 1.525(5) . . ?
C20 C21 1.487(7) . . ?
C1 H1 0.949 . . ?
C1 H2 0.949 . . ?
C2 H3 0.950 . . ?
C2 H4 0.950 . . ?
C4 H5 0.949 . . ?
C6 H6 0.950 . . ?
C6 H7 0.950 . . ?
C7 H8 0.950 . . ?
C7 H9 0.950 . . ?
C8 H10 0.950 . . ?
C9 H11 0.950 . . ?
C11 H12 0.950 . . ?
C12 H13 0.951 . . ?
C12 H14 0.948 . . ?
C14 H15 0.950 . . ?
C15 H16 0.949 . . ?
C15 H17 0.950 . . ?
C16 H18 0.951 . . ?
C16 H19 0.949 . . ?
C18 H20 0.950 . . ?
C18 H21 0.948 . . ?
C18 H22 0.950 . . ?
C19 H23 0.950 . . ?
C19 H24 0.951 . . ?
C19 H25 0.949 . . ?
C21 H26 0.950 . . ?
C21 H27 0.950 . . ?
O11 H28 0.951 . . ?
O17 H29 0.953 . . ?
O1 H30 1.040 . . ?
O1 H31 0.956 . . ?
O2 H32 0.938 . . ?
O2 H33 0.910 . . ?
O4 H34 0.927 . . ?
O4 H35 1.067 . . ?
O5 H36 1.036 . . ?
O5 H37 0.971 . . ?
O21 H38 0.829 . . ?

loop_
_geom_torsion_atom_site_label_1
_geom_torsion_atom_site_label_2
_geom_torsion_atom_site_label_3
_geom_torsion_atom_site_label_4
_geom_torsion
_geom_torsion_site_symmetry_1
_geom_torsion_site_symmetry_2
_geom_torsion_site_symmetry_3
_geom_torsion_site_symmetry_4
_geom_torsion_publ_flag
Ca1 O20 C20 C17 -171.9(3) . . . . ?
Ca1 O20 C20 C21 5.3(6) . . . . ?
Ca1 O21 C21 C20 -12.4(6) . . . . ?
O1 Ca1 O20 C20 68.5(4) . . . . ?
O1 Ca1 O21 C21 -76.0(4) . . . . ?
O2 Ca1 O20 C20 -83.7(4) . . . . ?
O2 Ca1 O21 C21 119.1(4) . . . . ?
O3 C3 C2 C1 -159.1(5) . . . . ?
O3 C3 C4 C5 -172.3(5) . . . . ?
O4 Ca1 O20 C20 -157.1(4) . . . . ?
O4 Ca1 O21 C21 51.2(4) . . . . ?
O5 Ca1 O20 C20 137.1(3) . . . . ?
O5 Ca1 O21 C21 -89.9(5) . . . . ?
O11 C11 C9 C8 -75.2(4) . . . . ?
O11 C11 C9 C10 58.1(5) . . . . ?
O11 C11 C12 C13 76.0(4) . . . . ?
O17 C17 C13 C12 -36.5(4) . . . . ?
O17 C17 C13 C14 78.4(4) . . . . ?
O17 C17 C13 C18 -163.4(3) . . . . ?
O17 C17 C16 C15 -95.1(4) . . . . ?
O17 C17 C20 O20 -147.6(4) . . . . ?
O17 C17 C20 C21 35.1(5) . . . . ?
O20 Ca1 O21 C21 11.2(4) . . . . ?
C5 C6 C7 C8 50.8(6) . . . . ?
C5 C10 C9 C8 -50.8(5) . . . . ?
C5 C10 C9 C11 176.4(4) . . . . ?
C6 C5 C10 C9 49.0(5) . . . . ?
C6 C5 C10 C19 -74.7(4) . . . . ?
C6 C7 C8 C9 -52.7(5) . . . . ?
C6 C7 C8 C14 -171.8(4) . . . . ?
C7 C6 C5 C10 -50.6(5) . . . . ?
C7 C8 C9 C10 54.0(4) . . . . ?
C7 C8 C9 C11 -172.8(4) . . . . ?
C7 C8 C14 C13 -179.1(4) . . . . ?
C7 C8 C14 C15 -55.0(5) . . . . ?
C8 C9 C10 C19 67.8(4) . . . . ?
C8 C9 C11 C12 48.7(5) . . . . ?
C8 C14 C13 C12 -61.0(5) . . . . ?
C8 C14 C13 C17 178.7(4) . . . . ?
C8 C14 C13 C18 63.4(5) . . . . ?
C8 C14 C15 C16 -162.7(4) . . . . ?
C9 C8 C14 C13 60.6(5) . . . . ?
C9 C8 C14 C15 -175.4(3) . . . . ?
C9 C11 C12 C13 -49.4(5) . . . . ?
C10 C9 C8 C14 174.2(3) . . . . ?
C10 C9 C11 C12 -178.0(4) . . . . ?
O20 C20 C17 C13 94.2(5) . . . . ?
O20 C20 C17 C16 -22.4(6) . . . . ?
O20 C20 C21 O21 4.1(6) . . . . ?
O21 Ca1 O20 C20 -8.4(3) . . . . ?
O21 C21 C20 C17 -178.5(4) . . . . ?
C1 C2 C3 C4 25.7(6) . . . . ?
C1 C10 C5 C4 -17.7(6) . . . . ?
C1 C10 C5 C6 166.4(4) . . . . ?
C1 C10 C9 C8 -169.5(3) . . . . ?
C1 C10 C9 C11 57.8(5) . . . . ?
C2 C1 C10 C5 45.9(5) . . . . ?
C2 C1 C10 C9 163.6(4) . . . . ?
C2 C1 C10 C19 -70.9(5) . . . . ?
C2 C3 C4 C5 3.0(7) . . . . ?
C3 C2 C1 C10 -50.8(6) . . . . ?
C3 C4 C5 C6 168.9(4) . . . . ?
C3 C4 C5 C10 -6.8(7) . . . . ?
C4 C5 C6 C7 133.4(4) . . . . ?
C4 C5 C10 C9 -135.1(4) . . . . ?
C4 C5 C10 C19 101.2(5) . . . . ?
C11 C9 C8 C14 -52.6(4) . . . . ?
C11 C9 C10 C19 -64.9(5) . . . . ?
C11 C12 C13 C14 53.7(5) . . . . ?
C11 C12 C13 C17 164.0(3) . . . . ?
C11 C12 C13 C18 -71.0(5) . . . . ?
C12 C13 C14 C15 166.8(4) . . . . ?
C12 C13 C17 C16 -155.2(4) . . . . ?
C12 C13 C17 C20 82.4(5) . . . . ?
C13 C14 C15 C16 -34.4(5) . . . . ?
C13 C17 C16 C15 20.1(5) . . . . ?
C13 C17 C20 C21 -83.1(5) . . . . ?
C14 C13 C17 C16 -40.3(4) . . . . ?
C14 C13 C17 C20 -162.7(4) . . . . ?
C14 C15 C16 C17 8.2(5) . . . . ?
C15 C14 C13 C17 46.5(4) . . . . ?
C15 C14 C13 C18 -68.7(4) . . . . ?
C15 C16 C17 C20 141.8(4) . . . . ?
C16 C17 C13 C18 77.9(4) . . . . ?
C16 C17 C20 C21 160.3(4) . . . . ?
C18 C13 C17 C20 -44.5(5) . . . . ?
